data_7200806
loop_
_publ_author_name
'Olejniczak, Iwona'
'Barszcz, Boles\/law'
'Szutarska, Anna'
'Graja, Andrzej'
'Wojciechowski, Roman'
'Schlueter, John A.'
'Hata, Aaron N.'
'Ward, Brian H.'

_publ_section_title
;
 IR and Raman spectra of \b&#x2033;-(BEDT-TTF)2RCH2SO3 (R = SF5, CF3):
 dimerization related to hydrogen bonding
;
_journal_issue 20
_journal_name_full 'Physical Chemistry Chemical Physics'
_journal_page_first 3910
_journal_page_last 3920
_journal_paper_doi 10.1039/b822253c
_journal_volume 11
_journal_year 2009
_chemical_formula_moiety '2(C10 H8 S8), C2 H2 F3 O3 S'
_chemical_formula_sum 'C22 H18 F3 O3 S17'
_chemical_formula_weight 932.38
_chemical_name_common
;
bis(ethylenedithio)tetrathiafulvalene trifluorofluoromethylsulfonate
;
_chemical_name_systematic
;
bis(ethylenedithio)tetrathiafulvalene trifluorofluoromethylsulfonate
;
_space_group_IT_number 2
_symmetry_cell_setting triclinic
_symmetry_Int_Tables_number 2
_symmetry_space_group_name_Hall '-P 1'
_symmetry_space_group_name_H-M 'P -1'
_atom_sites_solution_hydrogens geom
_atom_sites_solution_primary direct
_atom_sites_solution_secondary difmap
_cell_angle_alpha 77.617(2)
_cell_angle_beta 87.597(2)
_cell_angle_gamma 77.705(2)
_cell_formula_units_Z 2
_cell_length_a 8.7924(4)
_cell_length_b 11.6205(6)
_cell_length_c 17.1222(8)
_cell_measurement_reflns_used 1959
_cell_measurement_temperature 150(2)
_cell_measurement_theta_max 28.186
_cell_measurement_theta_min 2.724
_cell_volume 1669.51(14)
_computing_cell_refinement 'SAINT (Bruker, 2001)'
_computing_data_collection 'SMART (Siemens, 1997-1998)'
_computing_data_reduction 'SAINT (Bruker, 2001)'
_computing_molecular_graphics 'SHELXTL (Sheldrick, 2001)'
_computing_publication_material
;
SHELXTL (Sheldrick, 2001), PLATON (Spek, 2003)
;
_computing_structure_refinement 'SHELXTL (Sheldrick, 2001)'
_computing_structure_solution 'SHELXTL (Sheldrick, 2001)'
_diffrn_ambient_temperature 150(2)
_diffrn_measured_fraction_theta_full 0.987
_diffrn_measured_fraction_theta_max 0.934
_diffrn_measurement_device_type 'Siemens SMART CCD'
_diffrn_measurement_method 'area detector \w scans'
_diffrn_radiation_monochromator graphite
_diffrn_radiation_source 'fine-focus sealed tube'
_diffrn_radiation_type MoK\a
_diffrn_radiation_wavelength 0.71073
_diffrn_reflns_av_R_equivalents 0.0258
_diffrn_reflns_av_sigmaI/netI 0.0299
_diffrn_reflns_limit_h_max 11
_diffrn_reflns_limit_h_min -11
_diffrn_reflns_limit_k_max 14
_diffrn_reflns_limit_k_min -15
_diffrn_reflns_limit_l_max 21
_diffrn_reflns_limit_l_min -22
_diffrn_reflns_number 16010
_diffrn_reflns_theta_full 27.00
_diffrn_reflns_theta_max 28.28
_diffrn_reflns_theta_min 1.83
_diffrn_standards_decay_% 0
_diffrn_standards_number 0
_exptl_absorpt_coefficient_mu 1.145
_exptl_absorpt_correction_T_max 0.756
_exptl_absorpt_correction_T_min 0.498
_exptl_absorpt_correction_type integration
_exptl_absorpt_process_details
;
(Sheldrick, 2001)
;
_exptl_crystal_colour black
_exptl_crystal_density_diffrn 1.855
_exptl_crystal_density_method 'not measured'
_exptl_crystal_description plate
_exptl_crystal_F_000 946
_exptl_crystal_size_max 0.56
_exptl_crystal_size_mid 0.52
_exptl_crystal_size_min 0.26
_refine_diff_density_max 0.707
_refine_diff_density_min -0.426
_refine_diff_density_rms 0.082
_refine_ls_extinction_coef 0.0141(6)
_refine_ls_extinction_expression Fc^*^=kFc[1+0.001xFc^2^\l^3^/sin(2\q)]^-1/4^
_refine_ls_extinction_method SHELXL
_refine_ls_goodness_of_fit_ref 1.052
_refine_ls_hydrogen_treatment constr
_refine_ls_matrix_type full
_refine_ls_number_parameters 431
_refine_ls_number_reflns 7748
_refine_ls_number_restraints 20
_refine_ls_restrained_S_all 1.052
_refine_ls_R_factor_all 0.0338
_refine_ls_R_factor_gt 0.0294
_refine_ls_shift/su_max 0.002
_refine_ls_shift/su_mean 0.000
_refine_ls_structure_factor_coef Fsqd
_refine_ls_weighting_details 'calc w=1/[\s^2^(Fo^2^)+(0.0381P)^2^+0.9150P] where P=(Fo^2^+2Fc^2^)/3'
_refine_ls_weighting_scheme calc
_refine_ls_wR_factor_gt 0.0783
_refine_ls_wR_factor_ref 0.0821
_reflns_number_gt 6813
_reflns_number_total 7748
_reflns_threshold_expression >2sigma(I)
_cod_data_source_file b822253c.txt
_cod_data_source_block ETCF3CH2SO3150K
_cod_database_code 7200806

loop_
_symmetry_equiv_pos_as_xyz
'x, y, z'
'-x, -y, -z'

loop_
_atom_site_label
_atom_site_type_symbol
_atom_site_fract_x
_atom_site_fract_y
_atom_site_fract_z
_atom_site_U_iso_or_equiv
_atom_site_adp_type
_atom_site_occupancy
_atom_site_symmetry_multiplicity
_atom_site_calc_flag
_atom_site_refinement_flags
_atom_site_disorder_assembly
_atom_site_disorder_group
S1 S 0.24059(5) 0.45785(3) 0.37157(2) 0.01975(9) Uani 1 1 d . . .
S2 S 0.44249(5) 0.22657(3) 0.36225(2) 0.02039(9) Uani 1 1 d . . .
S3 S 0.11950(5) 0.33918(3) 0.54488(2) 0.02057(9) Uani 1 1 d . . .
S4 S 0.33122(4) 0.11028(3) 0.53838(2) 0.01984(9) Uani 1 1 d . . .
S5 S 0.28934(5) 0.57965(3) 0.20598(2) 0.02308(10) Uani 1 1 d . . .
S6 S 0.53749(5) 0.30058(3) 0.19476(2) 0.02266(10) Uani 1 1 d . . .
S7 S -0.02039(5) 0.25093(4) 0.69969(2) 0.02430(10) Uani 1 1 d . . .
S8 S 0.24570(5) -0.02089(4) 0.69404(2) 0.02441(10) Uani 1 1 d . . .
C1 C 0.30901(17) 0.30875(13) 0.41692(9) 0.0177(3) Uani 1 1 d . . .
C2 C 0.25875(17) 0.25855(13) 0.49144(9) 0.0176(3) Uani 1 1 d . . .
C3 C 0.33286(18) 0.44808(13) 0.27988(9) 0.0181(3) Uani 1 1 d . A .
C4 C 0.42791(18) 0.33985(13) 0.27593(9) 0.0186(3) Uani 1 1 d . A .
C5 C 0.11402(18) 0.21936(13) 0.62545(9) 0.0187(3) Uani 1 1 d . . .
C6 C 0.21453(18) 0.11354(13) 0.62308(9) 0.0182(3) Uani 1 1 d . . .
C7A C 0.3707(4) 0.5267(3) 0.1180(2) 0.0261(3) Uiso 0.517(2) 1 d PD A 1
H7AA H 0.3032 0.4781 0.1013 0.031 Uiso 0.517(2) 1 calc PR A 1
H7AB H 0.3737 0.5967 0.0737 0.031 Uiso 0.517(2) 1 calc PR A 1
C8A C 0.5335(4) 0.4512(3) 0.1341(2) 0.0261(3) Uiso 0.517(2) 1 d PD A 1
H8AA H 0.5939 0.4934 0.1618 0.031 Uiso 0.517(2) 1 calc PR A 1
H8AB H 0.5852 0.4435 0.0824 0.031 Uiso 0.517(2) 1 calc PR A 1
C7B C 0.4363(5) 0.5433(3) 0.1312(2) 0.0261(3) Uiso 0.483(2) 1 d PD A 2
H7BA H 0.4099 0.6029 0.0804 0.031 Uiso 0.483(2) 1 calc PR A 2
H7BB H 0.5386 0.5505 0.1494 0.031 Uiso 0.483(2) 1 calc PR A 2
C8B C 0.4494(4) 0.4196(3) 0.1160(2) 0.0261(3) Uiso 0.483(2) 1 d PD A 2
H8BA H 0.5107 0.4134 0.0667 0.031 Uiso 0.483(2) 1 calc PR A 2
H8BB H 0.3438 0.4085 0.1062 0.031 Uiso 0.483(2) 1 calc PR A 2
C9 C 0.0607(2) 0.13219(15) 0.78304(10) 0.0249(3) Uani 1 1 d . . .
H9A H 0.1603 0.1472 0.7993 0.030 Uiso 1 1 calc R . .
H9B H -0.0115 0.1345 0.8289 0.030 Uiso 1 1 calc R . .
C10 C 0.08963(19) 0.00778(15) 0.76401(10) 0.0237(3) Uani 1 1 d . . .
H10A H -0.0074 -0.0031 0.7419 0.028 Uiso 1 1 calc R . .
H10B H 0.1137 -0.0530 0.8145 0.028 Uiso 1 1 calc R . .
S11 S 0.45399(5) 0.71502(3) 0.36328(2) 0.02205(9) Uani 1 1 d . . .
S12 S 0.25442(5) 0.95140(3) 0.37093(2) 0.02120(9) Uani 1 1 d . . .
S13 S 0.33209(5) 0.60381(3) 0.54047(2) 0.02115(9) Uani 1 1 d . . .
S14 S 0.11801(5) 0.83866(3) 0.54021(2) 0.02224(9) Uani 1 1 d . . .
S15 S 0.55479(5) 0.78807(4) 0.19634(3) 0.02622(10) Uani 1 1 d . . .
S16 S 0.31611(5) 1.07032(4) 0.20610(2) 0.02479(10) Uani 1 1 d . . .
S17 S 0.24432(6) 0.48478(4) 0.69929(3) 0.03260(11) Uani 1 1 d . . .
S18 S -0.02596(5) 0.75680(4) 0.69572(3) 0.02577(10) Uani 1 1 d . . .
C11 C 0.31495(17) 0.79942(14) 0.41666(9) 0.0184(3) Uani 1 1 d . . .
C12 C 0.26027(18) 0.75238(13) 0.48910(9) 0.0185(3) Uani 1 1 d . . .
C13 C 0.44060(18) 0.82937(14) 0.27591(9) 0.0202(3) Uani 1 1 d . . .
C14 C 0.34889(18) 0.93739(14) 0.27961(9) 0.0200(3) Uani 1 1 d . . .
C15 C 0.21151(19) 0.61509(14) 0.62413(9) 0.0203(3) Uani 1 1 d . . .
C16 C 0.11124(19) 0.72140(14) 0.62298(9) 0.0206(3) Uani 1 1 d . . .
C17 C 0.4913(2) 0.91687(15) 0.11587(10) 0.0258(3) Uani 1 1 d . . .
H17A H 0.5656 0.9124 0.0710 0.031 Uiso 1 1 calc R . .
H17B H 0.3884 0.9130 0.0964 0.031 Uiso 1 1 calc R . .
C18 C 0.47876(19) 1.03680(15) 0.13993(10) 0.0243(3) Uani 1 1 d . . .
H18A H 0.4670 1.1017 0.0912 0.029 Uiso 1 1 calc R . .
H18B H 0.5765 1.0360 0.1669 0.029 Uiso 1 1 calc R . .
C19 C 0.0928(2) 0.51878(16) 0.77022(11) 0.0301(4) Uani 1 1 d . . .
H19A H -0.0042 0.5019 0.7523 0.036 Uiso 1 1 calc R . .
H19B H 0.1221 0.4637 0.8225 0.036 Uiso 1 1 calc R . .
C20 C 0.0595(2) 0.64695(17) 0.78223(10) 0.0304(4) Uani 1 1 d . . .
H20A H 0.1580 0.6665 0.7959 0.036 Uiso 1 1 calc R . .
H20B H -0.0120 0.6529 0.8281 0.036 Uiso 1 1 calc R . .
S21 S -0.17772(4) 0.17060(3) 1.01223(2) 0.02197(10) Uani 1 1 d . . .
O1 O -0.19262(14) 0.19717(11) 0.92604(7) 0.0281(3) Uani 1 1 d . . .
O2 O -0.19820(15) 0.05014(11) 1.04987(7) 0.0313(3) Uani 1 1 d . . .
O3 O -0.26819(17) 0.26355(13) 1.04966(9) 0.0421(3) Uani 1 1 d . . .
C21 C 0.0225(2) 0.16583(15) 1.03274(10) 0.0274(3) Uani 1 1 d D B .
H21A H 0.0355 0.1527 1.0914 0.033 Uiso 1 1 calc R . .
H21B H 0.0872 0.0950 1.0153 0.033 Uiso 1 1 calc R . .
C22 C 0.0849(2) 0.27405(16) 0.99462(11) 0.0315(4) Uani 1 1 d D . .
F1A F -0.0045(6) 0.3791(4) 0.9979(7) 0.0567(15) Uani 0.70(3) 1 d PD B 1
F2A F 0.1146(9) 0.2775(5) 0.9177(3) 0.0455(11) Uani 0.70(3) 1 d PD B 1
F3A F 0.2194(10) 0.2748(8) 1.0286(5) 0.0621(16) Uani 0.70(3) 1 d PD B 1
F1B F 0.064(3) 0.311(3) 0.9163(8) 0.069(5) Uani 0.30(3) 1 d PD B 2
F2B F 0.2401(13) 0.2553(17) 1.0057(15) 0.061(4) Uani 0.30(3) 1 d PD B 2
F3B F 0.016(2) 0.3683(14) 1.0272(14) 0.082(4) Uani 0.30(3) 1 d PD B 2

loop_
_atom_site_aniso_label
_atom_site_aniso_U_11
_atom_site_aniso_U_22
_atom_site_aniso_U_33
_atom_site_aniso_U_23
_atom_site_aniso_U_13
_atom_site_aniso_U_12
S1 0.02507(19) 0.01706(18) 0.01471(18) -0.00246(14) 0.00478(14) -0.00090(14)
S2 0.02302(19) 0.01838(18) 0.01621(18) -0.00163(14) 0.00543(14) 0.00043(14)
S3 0.0246(2) 0.01724(18) 0.01692(18) -0.00244(14) 0.00581(14) -0.00007(15)
S4 0.02200(19) 0.01849(18) 0.01526(18) -0.00133(14) 0.00498(14) 0.00090(14)
S5 0.0305(2) 0.01657(18) 0.01826(19) -0.00072(14) 0.00962(15) -0.00117(15)
S6 0.0296(2) 0.01717(18) 0.01906(19) -0.00336(14) 0.01059(15) -0.00257(15)
S7 0.0279(2) 0.02180(19) 0.0212(2) -0.00557(15) 0.01113(16) -0.00196(16)
S8 0.0316(2) 0.01915(19) 0.01779(19) 0.00052(15) 0.00707(15) -0.00073(16)
C1 0.0192(7) 0.0178(7) 0.0151(7) -0.0030(5) 0.0020(5) -0.0030(6)
C2 0.0198(7) 0.0173(7) 0.0143(7) -0.0019(5) 0.0023(5) -0.0026(6)
C3 0.0228(7) 0.0169(7) 0.0140(7) -0.0022(5) 0.0041(5) -0.0049(6)
C4 0.0226(7) 0.0177(7) 0.0154(7) -0.0034(6) 0.0057(6) -0.0051(6)
C5 0.0217(7) 0.0186(7) 0.0154(7) -0.0042(6) 0.0039(5) -0.0034(6)
C6 0.0218(7) 0.0185(7) 0.0136(7) -0.0028(5) 0.0027(5) -0.0035(6)
C9 0.0271(8) 0.0307(8) 0.0170(7) -0.0069(6) 0.0037(6) -0.0052(7)
C10 0.0240(8) 0.0271(8) 0.0181(7) 0.0005(6) 0.0053(6) -0.0072(6)
S11 0.0244(2) 0.01967(18) 0.01826(19) -0.00093(14) 0.00399(14) -0.00011(15)
S12 0.0259(2) 0.01868(18) 0.01625(18) -0.00114(14) 0.00245(14) -0.00154(15)
S13 0.02337(19) 0.01849(19) 0.01787(19) -0.00145(14) 0.00461(14) 0.00050(15)
S14 0.0266(2) 0.01759(18) 0.01877(19) -0.00190(15) 0.00374(15) 0.00098(15)
S15 0.0301(2) 0.0230(2) 0.0227(2) -0.00226(16) 0.01070(16) -0.00372(16)
S16 0.0253(2) 0.02193(19) 0.0218(2) 0.00292(15) 0.00657(15) -0.00191(15)
S17 0.0492(3) 0.0181(2) 0.0231(2) 0.00156(16) 0.01263(19) 0.00085(18)
S18 0.0293(2) 0.02092(19) 0.0259(2) -0.00633(16) 0.01193(16) -0.00357(16)
C11 0.0185(7) 0.0183(7) 0.0171(7) -0.0021(6) 0.0008(5) -0.0027(6)
C12 0.0206(7) 0.0182(7) 0.0154(7) -0.0025(6) 0.0017(5) -0.0029(6)
C13 0.0204(7) 0.0220(7) 0.0176(7) -0.0020(6) 0.0042(6) -0.0062(6)
C14 0.0209(7) 0.0211(7) 0.0171(7) -0.0011(6) 0.0025(6) -0.0060(6)
C15 0.0259(8) 0.0172(7) 0.0171(7) -0.0026(6) 0.0039(6) -0.0048(6)
C16 0.0254(8) 0.0177(7) 0.0192(7) -0.0051(6) 0.0057(6) -0.0051(6)
C17 0.0307(9) 0.0264(8) 0.0195(8) -0.0034(6) 0.0018(6) -0.0060(7)
C18 0.0264(8) 0.0244(8) 0.0203(8) -0.0009(6) 0.0053(6) -0.0060(6)
C19 0.0294(9) 0.0293(9) 0.0262(9) 0.0051(7) 0.0066(7) -0.0067(7)
C20 0.0296(9) 0.0387(10) 0.0212(8) -0.0085(7) 0.0033(7) -0.0016(7)
S21 0.02250(19) 0.02296(19) 0.01797(19) -0.00345(14) 0.00482(14) -0.00112(15)
O1 0.0298(6) 0.0335(6) 0.0180(6) -0.0017(5) -0.0005(5) -0.0036(5)
O2 0.0316(6) 0.0298(6) 0.0295(7) 0.0029(5) 0.0036(5) -0.0098(5)
O3 0.0447(8) 0.0385(8) 0.0398(8) -0.0163(6) 0.0168(6) 0.0036(6)
C21 0.0308(9) 0.0259(8) 0.0232(8) 0.0011(6) -0.0028(7) -0.0069(7)
C22 0.0400(10) 0.0294(9) 0.0266(9) -0.0031(7) -0.0015(7) -0.0129(8)
F1A 0.070(2) 0.0244(11) 0.078(4) -0.0175(17) 0.022(2) -0.0123(12)
F2A 0.064(3) 0.048(2) 0.0283(15) -0.0027(13) 0.0136(14) -0.0285(16)
F3A 0.067(3) 0.065(3) 0.059(3) 0.0097(19) -0.0232(19) -0.043(2)
F1B 0.092(11) 0.091(11) 0.030(4) 0.021(5) -0.013(5) -0.066(9)
F2B 0.031(3) 0.069(5) 0.087(9) -0.011(6) -0.006(4) -0.027(3)
F3B 0.161(11) 0.047(5) 0.061(7) -0.034(5) 0.044(6) -0.054(6)

loop_
_atom_type_symbol
_atom_type_description
_atom_type_scat_dispersion_real
_atom_type_scat_dispersion_imag
_atom_type_scat_source
C C 0.0033 0.0016 'International Tables Vol C Tables 4.2.6.8 and 6.1.1.4'
H H 0.0000 0.0000 'International Tables Vol C Tables 4.2.6.8 and 6.1.1.4'
O O 0.0106 0.0060 'International Tables Vol C Tables 4.2.6.8 and 6.1.1.4'
F F 0.0171 0.0103 'International Tables Vol C Tables 4.2.6.8 and 6.1.1.4'
S S 0.1246 0.1234 'International Tables Vol C Tables 4.2.6.8 and 6.1.1.4'

loop_
_geom_angle_atom_site_label_1
_geom_angle_atom_site_label_2
_geom_angle_atom_site_label_3
_geom_angle
_geom_angle_site_symmetry_1
_geom_angle_site_symmetry_3
_geom_angle_publ_flag
C1 S1 C3 95.63(7) . . ?
C1 S2 C4 95.75(7) . . ?
C2 S3 C5 95.72(7) . . ?
C2 S4 C6 95.75(7) . . ?
C3 S5 C7A 101.57(12) . . ?
C3 S5 C7B 100.52(13) . . ?
C4 S6 C8B 100.53(13) . . ?
C4 S6 C8A 99.28(12) . . ?
C5 S7 C9 100.45(7) . . ?
C6 S8 C10 102.20(7) . . ?
C2 C1 S2 122.36(12) . . ?
C2 C1 S1 122.17(12) . . ?
S2 C1 S1 115.46(9) . . ?
C1 C2 S3 122.51(12) . . ?
C1 C2 S4 122.32(12) . . ?
S3 C2 S4 115.18(8) . . ?
C4 C3 S5 129.15(12) . . ?
C4 C3 S1 116.21(11) . . ?
S5 C3 S1 114.64(8) . . ?
C3 C4 S6 127.89(12) . . ?
C3 C4 S2 116.55(11) . . ?
S6 C4 S2 115.56(9) . . ?
C6 C5 S7 127.96(12) . . ?
C6 C5 S3 116.63(12) . . ?
S7 C5 S3 115.41(9) . . ?
C5 C6 S8 128.92(12) . . ?
C5 C6 S4 116.65(12) . . ?
S8 C6 S4 114.43(8) . . ?
C8A C7A S5 111.2(2) . . ?
C8A C7A H7AA 109.4 . . ?
S5 C7A H7AA 109.4 . . ?
C8A C7A H7AB 109.4 . . ?
S5 C7A H7AB 109.4 . . ?
H7AA C7A H7AB 108.0 . . ?
C7A C8A S6 113.4(2) . . ?
C7A C8A H8AA 108.9 . . ?
S6 C8A H8AA 108.9 . . ?
C7A C8A H8AB 108.9 . . ?
S6 C8A H8AB 108.9 . . ?
H8AA C8A H8AB 107.7 . . ?
C8B C7B S5 113.3(3) . . ?
C8B C7B H7BA 108.9 . . ?
S5 C7B H7BA 108.9 . . ?
C8B C7B H7BB 108.9 . . ?
S5 C7B H7BB 108.9 . . ?
H7BA C7B H7BB 107.7 . . ?
C7B C8B S6 114.8(3) . . ?
C7B C8B H8BA 108.6 . . ?
S6 C8B H8BA 108.6 . . ?
C7B C8B H8BB 108.6 . . ?
S6 C8B H8BB 108.6 . . ?
H8BA C8B H8BB 107.5 . . ?
C10 C9 S7 113.11(11) . . ?
C10 C9 H9A 109.0 . . ?
S7 C9 H9A 109.0 . . ?
C10 C9 H9B 109.0 . . ?
S7 C9 H9B 109.0 . . ?
H9A C9 H9B 107.8 . . ?
C9 C10 S8 114.65(11) . . ?
C9 C10 H10A 108.6 . . ?
S8 C10 H10A 108.6 . . ?
C9 C10 H10B 108.6 . . ?
S8 C10 H10B 108.6 . . ?
H10A C10 H10B 107.6 . . ?
C11 S11 C13 95.06(7) . . ?
C11 S12 C14 95.00(7) . . ?
C12 S13 C15 94.92(7) . . ?
C16 S14 C12 95.06(7) . . ?
C13 S15 C17 101.93(8) . . ?
C14 S16 C18 100.42(8) . . ?
C15 S17 C19 102.70(8) . . ?
C16 S18 C20 100.23(8) . . ?
C12 C11 S12 121.81(12) . . ?
C12 C11 S11 123.12(13) . . ?
S12 C11 S11 115.05(9) . . ?
C11 C12 S13 122.71(12) . . ?
C11 C12 S14 122.01(12) . . ?
S13 C12 S14 115.22(8) . . ?
C14 C13 S15 128.52(12) . . ?
C14 C13 S11 116.76(12) . . ?
S15 C13 S11 114.68(9) . . ?
C13 C14 S16 128.52(12) . . ?
C13 C14 S12 117.26(12) . . ?
S16 C14 S12 114.16(9) . . ?
C16 C15 S17 129.18(13) . . ?
C16 C15 S13 117.33(12) . . ?
S17 C15 S13 113.46(9) . . ?
C15 C16 S18 127.35(13) . . ?
C15 C16 S14 117.38(12) . . ?
S18 C16 S14 115.27(9) . . ?
C18 C17 S15 113.53(12) . . ?
C18 C17 H17A 108.9 . . ?
S15 C17 H17A 108.9 . . ?
C18 C17 H17B 108.9 . . ?
S15 C17 H17B 108.9 . . ?
H17A C17 H17B 107.7 . . ?
C17 C18 S16 113.02(11) . . ?
C17 C18 H18A 109.0 . . ?
S16 C18 H18A 109.0 . . ?
C17 C18 H18B 109.0 . . ?
S16 C18 H18B 109.0 . . ?
H18A C18 H18B 107.8 . . ?
C20 C19 S17 115.18(12) . . ?
C20 C19 H19A 108.5 . . ?
S17 C19 H19A 108.5 . . ?
C20 C19 H19B 108.5 . . ?
S17 C19 H19B 108.5 . . ?
H19A C19 H19B 107.5 . . ?
C19 C20 S18 113.60(12) . . ?
C19 C20 H20A 108.8 . . ?
S18 C20 H20A 108.8 . . ?
C19 C20 H20B 108.8 . . ?
S18 C20 H20B 108.8 . . ?
H20A C20 H20B 107.7 . . ?
O1 S21 O3 113.75(8) . . ?
O1 S21 O2 113.49(8) . . ?
O3 S21 O2 113.17(8) . . ?
O1 S21 C21 106.05(8) . . ?
O3 S21 C21 105.87(9) . . ?
O2 S21 C21 103.35(8) . . ?
C22 C21 S21 116.49(12) . . ?
C22 C21 H21A 108.2 . . ?
S21 C21 H21A 108.2 . . ?
C22 C21 H21B 108.2 . . ?
S21 C21 H21B 108.2 . . ?
H21A C21 H21B 107.3 . . ?
F1A C22 F2A 105.6(4) . . ?
F1A C22 F3A 104.6(4) . . ?
F2A C22 F3A 106.5(4) . . ?
F1B C22 F2B 105.2(9) . . ?
F1B C22 F3B 106.0(9) . . ?
F2B C22 F3B 108.0(9) . . ?
F1A C22 C21 116.3(3) . . ?
F1B C22 C21 116.1(8) . . ?
F2A C22 C21 111.7(3) . . ?
F3A C22 C21 111.5(3) . . ?
F2B C22 C21 111.6(8) . . ?
F3B C22 C21 109.6(7) . . ?

loop_
_geom_bond_atom_site_label_1
_geom_bond_atom_site_label_2
_geom_bond_distance
_geom_bond_site_symmetry_2
_geom_bond_publ_flag
S1 C1 1.7277(15) . ?
S1 C3 1.7512(15) . ?
S2 C1 1.7261(15) . ?
S2 C4 1.7445(15) . ?
S3 C2 1.7318(15) . ?
S3 C5 1.7445(16) . ?
S4 C2 1.7326(15) . ?
S4 C6 1.7434(15) . ?
S5 C3 1.7454(15) . ?
S5 C7A 1.811(3) . ?
S5 C7B 1.830(4) . ?
S6 C4 1.7437(15) . ?
S6 C8B 1.779(4) . ?
S6 C8A 1.827(3) . ?
S7 C5 1.7426(15) . ?
S7 C9 1.8086(17) . ?
S8 C6 1.7387(15) . ?
S8 C10 1.8079(16) . ?
C1 C2 1.381(2) . ?
C3 C4 1.367(2) . ?
C5 C6 1.360(2) . ?
C7A C8A 1.513(4) . ?
C7A H7AA 0.9900 . ?
C7A H7AB 0.9900 . ?
C8A H8AA 0.9900 . ?
C8A H8AB 0.9900 . ?
C7B C8B 1.496(5) . ?
C7B H7BA 0.9900 . ?
C7B H7BB 0.9900 . ?
C8B H8BA 0.9900 . ?
C8B H8BB 0.9900 . ?
C9 C10 1.516(2) . ?
C9 H9A 0.9900 . ?
C9 H9B 0.9900 . ?
C10 H10A 0.9900 . ?
C10 H10B 0.9900 . ?
S11 C11 1.7526(16) . ?
S11 C13 1.7644(16) . ?
S12 C11 1.7484(16) . ?
S12 C14 1.7618(16) . ?
S13 C12 1.7562(16) . ?
S13 C15 1.7571(16) . ?
S14 C16 1.7516(16) . ?
S14 C12 1.7567(15) . ?
S15 C13 1.7478(16) . ?
S15 C17 1.8096(17) . ?
S16 C14 1.7493(16) . ?
S16 C18 1.8157(17) . ?
S17 C15 1.7440(16) . ?
S17 C19 1.8032(18) . ?
S18 C16 1.7487(16) . ?
S18 C20 1.8061(19) . ?
C11 C12 1.356(2) . ?
C13 C14 1.352(2) . ?
C15 C16 1.353(2) . ?
C17 C18 1.517(2) . ?
C17 H17A 0.9900 . ?
C17 H17B 0.9900 . ?
C18 H18A 0.9900 . ?
C18 H18B 0.9900 . ?
C19 C20 1.512(3) . ?
C19 H19A 0.9900 . ?
C19 H19B 0.9900 . ?
C20 H20A 0.9900 . ?
C20 H20B 0.9900 . ?
S21 O1 1.4471(12) . ?
S21 O3 1.4485(13) . ?
S21 O2 1.4553(12) . ?
S21 C21 1.7969(18) . ?
C21 C22 1.490(2) . ?
C21 H21A 0.9900 . ?
C21 H21B 0.9900 . ?
C22 F1A 1.315(4) . ?
C22 F1B 1.326(11) . ?
C22 F2A 1.326(5) . ?
C22 F3A 1.342(6) . ?
C22 F2B 1.350(11) . ?
C22 F3B 1.352(10) . ?

loop_
_geom_torsion_atom_site_label_1
_geom_torsion_atom_site_label_2
_geom_torsion_atom_site_label_3
_geom_torsion_atom_site_label_4
_geom_torsion
_geom_torsion_site_symmetry_1
_geom_torsion_site_symmetry_2
_geom_torsion_site_symmetry_3
_geom_torsion_site_symmetry_4
_geom_torsion_publ_flag
C4 S2 C1 C2 173.17(14) . . . . ?
C4 S2 C1 S1 -6.08(10) . . . . ?
C3 S1 C1 C2 -172.94(14) . . . . ?
C3 S1 C1 S2 6.31(10) . . . . ?
S2 C1 C2 S3 -177.54(8) . . . . ?
S1 C1 C2 S3 1.7(2) . . . . ?
S2 C1 C2 S4 2.7(2) . . . . ?
S1 C1 C2 S4 -178.09(8) . . . . ?
C5 S3 C2 C1 177.83(14) . . . . ?
C5 S3 C2 S4 -2.41(10) . . . . ?
C6 S4 C2 C1 -178.65(14) . . . . ?
C6 S4 C2 S3 1.59(10) . . . . ?
C7A S5 C3 C4 10.9(2) . . . . ?
C7B S5 C3 C4 -11.8(2) . . . . ?
C7A S5 C3 S1 -169.02(14) . . . . ?
C7B S5 C3 S1 168.24(14) . . . . ?
C1 S1 C3 C4 -4.09(14) . . . . ?
C1 S1 C3 S5 175.88(9) . . . . ?
S5 C3 C4 S6 0.7(2) . . . . ?
S1 C3 C4 S6 -179.34(9) . . . . ?
S5 C3 C4 S2 -179.40(9) . . . . ?
S1 C3 C4 S2 0.56(17) . . . . ?
C8B S6 C4 C3 -15.74(19) . . . . ?
C8A S6 C4 C3 16.26(19) . . . . ?
C8B S6 C4 S2 164.35(14) . . . . ?
C8A S6 C4 S2 -163.65(13) . . . . ?
C1 S2 C4 C3 3.28(14) . . . . ?
C1 S2 C4 S6 -176.80(9) . . . . ?
C9 S7 C5 C6 20.70(17) . . . . ?
C9 S7 C5 S3 -159.03(9) . . . . ?
C2 S3 C5 C6 2.61(14) . . . . ?
C2 S3 C5 S7 -177.63(9) . . . . ?
S7 C5 C6 S8 -2.5(2) . . . . ?
S3 C5 C6 S8 177.22(9) . . . . ?
S7 C5 C6 S4 178.32(9) . . . . ?
S3 C5 C6 S4 -1.96(18) . . . . ?
C10 S8 C6 C5 8.87(17) . . . . ?
C10 S8 C6 S4 -171.94(9) . . . . ?
C2 S4 C6 C5 0.21(14) . . . . ?
C2 S4 C6 S8 -179.08(9) . . . . ?
C3 S5 C7A C8A -47.0(2) . . . . ?
S5 C7A C8A S6 74.6(3) . . . . ?
C4 S6 C8A C7A -53.9(2) . . . . ?
C3 S5 C7B C8B 45.8(3) . . . . ?
S5 C7B C8B S6 -71.9(3) . . . . ?
C4 S6 C8B C7B 51.2(3) . . . . ?
C5 S7 C9 C10 -52.97(13) . . . . ?
S7 C9 C10 S8 69.40(14) . . . . ?
C6 S8 C10 C9 -42.11(14) . . . . ?
C14 S12 C11 C12 -172.45(14) . . . . ?
C14 S12 C11 S11 9.20(10) . . . . ?
C13 S11 C11 C12 172.54(14) . . . . ?
C13 S11 C11 S12 -9.13(10) . . . . ?
S12 C11 C12 S13 -174.00(8) . . . . ?
S11 C11 C12 S13 4.2(2) . . . . ?
S12 C11 C12 S14 3.1(2) . . . . ?
S11 C11 C12 S14 -178.72(8) . . . . ?
C15 S13 C12 C11 178.74(14) . . . . ?
C15 S13 C12 S14 1.49(10) . . . . ?
C16 S14 C12 C11 -179.86(14) . . . . ?
C16 S14 C12 S13 -2.60(10) . . . . ?
C17 S15 C13 C14 -9.94(17) . . . . ?
C17 S15 C13 S11 172.44(9) . . . . ?
C11 S11 C13 C14 5.36(14) . . . . ?
C11 S11 C13 S15 -176.73(9) . . . . ?
S15 C13 C14 S16 -0.3(2) . . . . ?
S11 C13 C14 S16 177.25(9) . . . . ?
S15 C13 C14 S12 -177.38(9) . . . . ?
S11 C13 C14 S12 0.19(18) . . . . ?
C18 S16 C14 C13 -16.71(17) . . . . ?
C18 S16 C14 S12 160.42(9) . . . . ?
C11 S12 C14 C13 -5.65(14) . . . . ?
C11 S12 C14 S16 176.87(9) . . . . ?
C19 S17 C15 C16 7.56(19) . . . . ?
C19 S17 C15 S13 -174.37(9) . . . . ?
C12 S13 C15 C16 0.70(15) . . . . ?
C12 S13 C15 S17 -177.62(9) . . . . ?
S17 C15 C16 S18 -4.3(3) . . . . ?
S13 C15 C16 S18 177.72(9) . . . . ?
S17 C15 C16 S14 175.30(10) . . . . ?
S13 C15 C16 S14 -2.71(19) . . . . ?
C20 S18 C16 C15 23.57(17) . . . . ?
C20 S18 C16 S14 -156.02(10) . . . . ?
C12 S14 C16 C15 3.17(14) . . . . ?
C12 S14 C16 S18 -177.21(9) . . . . ?
C13 S15 C17 C18 45.18(14) . . . . ?
S15 C17 C18 S16 -71.27(14) . . . . ?
C14 S16 C18 C17 51.58(13) . . . . ?
C15 S17 C19 C20 -39.17(15) . . . . ?
S17 C19 C20 S18 67.76(16) . . . . ?
C16 S18 C20 C19 -54.29(14) . . . . ?
O1 S21 C21 C22 54.58(15) . . . . ?
O3 S21 C21 C22 -66.58(15) . . . . ?
O2 S21 C21 C22 174.22(13) . . . . ?
S21 C21 C22 F1A 44.7(6) . . . . ?
S21 C21 C22 F1B -51.9(18) . . . . ?
S21 C21 C22 F2A -76.6(4) . . . . ?
S21 C21 C22 F3A 164.5(6) . . . . ?
S21 C21 C22 F2B -172.3(12) . . . . ?
S21 C21 C22 F3B 68.1(13) . . . . ?
